data_1503005
loop_
_publ_author_name
'Arunachalam, M.'
'Ahamed, B. Nisar'
'Ghosh, Pradyut'

_publ_section_title
;
 Binding of ammonium hexafluorophosphate and cation-induced isolation of
 unusual conformers of a hexapodal receptor.
;
_journal_issue 12
_journal_name_full 'Organic letters'
_journal_page_first 2742
_journal_page_last 2745
_journal_paper_doi 10.1021/ol100842q
_journal_volume 12
_journal_year 2010
_chemical_formula_sum 'C30 H42 Cl2 Cu N12 O14'
_chemical_formula_weight 929.20
_chemical_name_systematic
; 
 ? 
;
_space_group_IT_number 61
_symmetry_cell_setting orthorhombic
_symmetry_space_group_name_Hall '-P 2ac 2ab'
_symmetry_space_group_name_H-M 'P b c a'
_atom_sites_solution_hydrogens geom
_atom_sites_solution_primary direct
_atom_sites_solution_secondary difmap
_audit_creation_method SHELXL-97
_cell_angle_alpha 90.00
_cell_angle_beta 90.00
_cell_angle_gamma 90.00
_cell_formula_units_Z 8
_cell_length_a 12.126(3)
_cell_length_b 21.131(5)
_cell_length_c 30.520(7)
_cell_measurement_reflns_used 1988
_cell_measurement_temperature 120(2)
_cell_measurement_theta_max 19.67
_cell_measurement_theta_min 2.35
_cell_volume 7820(3)
_computing_cell_refinement 'Bruker SMART'
_computing_data_collection 'Bruker SMART'
_computing_data_reduction 'Bruker SAINT'
_computing_molecular_graphics 'Bruker SHELXTL'
_computing_publication_material 'MERCURY 2.2'
_computing_structure_refinement 'SHELXL-97 (Sheldrick, 1997)'
_computing_structure_solution 'SHELXS-97 (Sheldrick, 1990)'
_diffrn_ambient_temperature 120(2)
_diffrn_detector_area_resol_mean 3
_diffrn_measured_fraction_theta_full 0.999
_diffrn_measured_fraction_theta_max 0.999
_diffrn_measurement_device_type 'CCD area detector'
_diffrn_measurement_method 'omega scan'
_diffrn_radiation_monochromator graphite
_diffrn_radiation_source 'fine-focus sealed tube'
_diffrn_radiation_type MoK\a
_diffrn_radiation_wavelength 0.71073
_diffrn_reflns_av_R_equivalents 0.1054
_diffrn_reflns_av_sigmaI/netI 0.0767
_diffrn_reflns_limit_h_max 13
_diffrn_reflns_limit_h_min -13
_diffrn_reflns_limit_k_max 23
_diffrn_reflns_limit_k_min -20
_diffrn_reflns_limit_l_max 27
_diffrn_reflns_limit_l_min -33
_diffrn_reflns_number 29183
_diffrn_reflns_theta_full 22.79
_diffrn_reflns_theta_max 22.79
_diffrn_reflns_theta_min 1.33
_exptl_absorpt_coefficient_mu 0.777
_exptl_absorpt_correction_T_max 0.8857
_exptl_absorpt_correction_T_min 0.8476
_exptl_absorpt_correction_type multi-scan
_exptl_absorpt_process_details SADABS
_exptl_crystal_colour BLUE
_exptl_crystal_density_diffrn 1.578
_exptl_crystal_density_method 'not measured'
_exptl_crystal_description BLOCK
_exptl_crystal_F_000 3848
_exptl_crystal_size_max 0.22
_exptl_crystal_size_mid 0.18
_exptl_crystal_size_min 0.16
_refine_diff_density_max 0.787
_refine_diff_density_min -0.620
_refine_diff_density_rms 0.099
_refine_ls_extinction_method none
_refine_ls_goodness_of_fit_ref 1.069
_refine_ls_hydrogen_treatment mixed
_refine_ls_matrix_type full
_refine_ls_number_parameters 564
_refine_ls_number_reflns 5300
_refine_ls_number_restraints 8
_refine_ls_restrained_S_all 1.069
_refine_ls_R_factor_all 0.0994
_refine_ls_R_factor_gt 0.0648
_refine_ls_shift/su_max 0.000
_refine_ls_shift/su_mean 0.000
_refine_ls_structure_factor_coef Fsqd
_refine_ls_weighting_details 'calc w=1/[\s^2^(Fo^2^)+(0.0555P)^2^+37.4903P] where P=(Fo^2^+2Fc^2^)/3'
_refine_ls_weighting_scheme calc
_refine_ls_wR_factor_gt 0.1460
_refine_ls_wR_factor_ref 0.1613
_reflns_number_gt 3722
_reflns_number_total 5300
_reflns_threshold_expression >2sigma(I)
_cod_data_source_file ol100842q_si_002.cif
_cod_data_source_block hexpyrcu_0m
_cod_depositor_comments
;
The following automatic conversions were performed:

'_symmetry_cell_setting' value 'Orthorhombic' changed to
'orthorhombic' according to
/home/saulius/struct/CIF-dictionaries/cif_core.dic dictionary named
'cif_core.dic' version 2.4.2 from
2011-04-26.

'_exptl_absorpt_correction_type' value 'MULTI-SCAN'
changed to 'multi-scan' according to
/home/saulius/struct/CIF-dictionaries/cif_core.dic dictionary named
'cif_core.dic' version 2.4.2 from 2011-04-26.

Automatic conversion script
Id: cif_fix_values 1715 2011-07-08 13:25:40Z adriana 
;
_cod_original_sg_symbol_H-M 'Pbca '
_cod_database_code 1503005

loop_
_symmetry_equiv_pos_as_xyz
'x, y, z'
'-x+1/2, -y, z+1/2'
'-x, y+1/2, -z+1/2'
'x+1/2, -y+1/2, -z'
'-x, -y, -z'
'x-1/2, y, -z-1/2'
'x, -y-1/2, z-1/2'
'-x-1/2, y-1/2, z'

loop_
_atom_site_label
_atom_site_type_symbol
_atom_site_fract_x
_atom_site_fract_y
_atom_site_fract_z
_atom_site_U_iso_or_equiv
_atom_site_adp_type
_atom_site_occupancy
_atom_site_symmetry_multiplicity
_atom_site_calc_flag
_atom_site_refinement_flags
Cl51 Cl 0.11235(13) 0.16887(9) 0.38474(6) 0.0292(5) Uani 1 1 d .
Cl46 Cl 0.60245(13) 0.16546(8) 0.50868(5) 0.0252(4) Uani 1 1 d .
O59 O 0.5535(5) 0.4152(3) 0.72654(19) 0.0404(14) Uani 1 1 d D
O57 O 0.4023(5) 0.5147(3) 0.72911(18) 0.0372(13) Uani 1 1 d D
O58 O 0.3181(5) 0.3717(3) 0.5773(2) 0.0430(15) Uani 1 1 d D
O56 O 0.2248(5) 0.4352(3) 0.71064(19) 0.0409(14) Uani 1 1 d D
Cu1 Cu 0.21295(6) 0.07866(4) 0.60453(3) 0.0215(2) Uani 1 1 d .
O2 O 0.1311(3) 0.1013(2) 0.65840(14) 0.0244(11) Uani 1 1 d .
O3 O 0.2441(4) -0.0238(2) 0.62467(15) 0.0302(12) Uani 1 1 d .
N4 N 0.3504(4) 0.1079(3) 0.63785(17) 0.0225(14) Uani 1 1 d .
C5 C 0.3932(5) 0.0776(4) 0.6723(2) 0.0272(17) Uani 1 1 d .
H5 H 0.3734 0.0372 0.6816 0.033 Uiso 1 1 calc R
C6 C 0.4727(5) 0.1163(4) 0.6925(3) 0.0319(19) Uani 1 1 d .
H6 H 0.5156 0.1067 0.7169 0.038 Uiso 1 1 calc R
C7 C 0.4735(6) 0.1704(4) 0.6688(3) 0.0323(19) Uani 1 1 d .
H7 H 0.5179 0.2055 0.6740 0.039 Uiso 1 1 calc R
N8 N 0.4002(4) 0.1649(3) 0.63674(18) 0.0225(13) Uani 1 1 d .
C9 C 0.3772(5) 0.2106(3) 0.6016(2) 0.0243(16) Uani 1 1 d .
H9A H 0.4063 0.1949 0.5741 0.029 Uiso 1 1 calc R
H9B H 0.4130 0.2506 0.6081 0.029 Uiso 1 1 calc R
C10 C 0.2535(5) 0.2206(3) 0.5976(2) 0.0215(16) Uani 1 1 d .
N11 N 0.2934(4) 0.0701(3) 0.54798(18) 0.0243(14) Uani 1 1 d .
C12 C 0.3374(5) 0.0179(3) 0.5318(2) 0.0246(17) Uani 1 1 d .
H12 H 0.3510 -0.0187 0.5479 0.029 Uiso 1 1 calc R
C13 C 0.3609(5) 0.0249(4) 0.4871(2) 0.0278(18) Uani 1 1 d .
H13 H 0.3918 -0.0047 0.4682 0.033 Uiso 1 1 calc R
C14 C 0.3283(5) 0.0847(3) 0.4777(2) 0.0245(17) Uani 1 1 d .
H14 H 0.3340 0.1042 0.4505 0.029 Uiso 1 1 calc R
N15 N 0.2861(4) 0.1118(3) 0.51433(18) 0.0238(14) Uani 1 1 d .
C16 C 0.2579(5) 0.1783(3) 0.5198(2) 0.0242(17) Uani 1 1 d .
H16A H 0.2132 0.1913 0.4950 0.029 Uiso 1 1 calc R
H16B H 0.3254 0.2029 0.5190 0.029 Uiso 1 1 calc R
C17 C 0.1955(5) 0.1946(3) 0.5621(2) 0.0214(16) Uani 1 1 d .
N18 N 0.0654(4) 0.0536(3) 0.57582(18) 0.0243(14) Uani 1 1 d .
C19 C 0.0123(5) -0.0004(3) 0.5844(2) 0.0264(17) Uani 1 1 d .
H19 H 0.0391 -0.0323 0.6025 0.032 Uiso 1 1 calc R
C20 C -0.0883(6) -0.0023(4) 0.5628(3) 0.0338(19) Uani 1 1 d .
H20 H -0.1401 -0.0347 0.5635 0.041 Uiso 1 1 calc R
C21 C -0.0951(6) 0.0530(3) 0.5405(2) 0.0287(18) Uani 1 1 d .
H21 H -0.1532 0.0656 0.5226 0.034 Uiso 1 1 calc R
N22 N -0.0038(4) 0.0859(3) 0.54862(18) 0.0238(14) Uani 1 1 d .
C23 C 0.0234(6) 0.1481(3) 0.5304(2) 0.0248(17) Uani 1 1 d .
H23A H -0.0437 0.1690 0.5209 0.030 Uiso 1 1 calc R
H23B H 0.0708 0.1429 0.5050 0.030 Uiso 1 1 calc R
C24 C 0.0812(5) 0.1888(3) 0.5641(2) 0.0190(16) Uani 1 1 d .
N25 N -0.0839(4) 0.1236(3) 0.65078(19) 0.0271(14) Uani 1 1 d .
C26 C -0.1504(6) 0.0786(4) 0.6652(2) 0.0327(19) Uani 1 1 d .
H26 H -0.1294 0.0474 0.6850 0.039 Uiso 1 1 calc R
C27 C -0.2545(6) 0.0832(4) 0.6474(2) 0.0300(18) Uani 1 1 d .
H27 H -0.3151 0.0575 0.6531 0.036 Uiso 1 1 calc R
C28 C -0.2498(6) 0.1334(4) 0.6195(2) 0.0308(19) Uani 1 1 d .
H28 H -0.3067 0.1488 0.6021 0.037 Uiso 1 1 calc R
N29 N -0.1454(4) 0.1567(3) 0.62219(19) 0.0269(14) Uani 1 1 d .
C30 C -0.1028(5) 0.2134(3) 0.5990(2) 0.0272(17) Uani 1 1 d .
H30A H -0.1311 0.2512 0.6130 0.033 Uiso 1 1 calc R
H30B H -0.1291 0.2130 0.5689 0.033 Uiso 1 1 calc R
C31 C 0.0222(5) 0.2154(3) 0.5991(2) 0.0252(17) Uani 1 1 d .
N32 N -0.0523(5) 0.3786(3) 0.69516(19) 0.0329(16) Uani 1 1 d .
C33 C -0.0718(6) 0.4353(4) 0.6773(3) 0.037(2) Uani 1 1 d .
H33 H -0.1000 0.4697 0.6927 0.044 Uiso 1 1 calc R
C34 C -0.0446(6) 0.4365(3) 0.6331(2) 0.0303(18) Uani 1 1 d .
H34 H -0.0510 0.4702 0.6138 0.036 Uiso 1 1 calc R
C35 C -0.0067(5) 0.3774(3) 0.6246(2) 0.0265(17) Uani 1 1 d .
H35 H 0.0186 0.3628 0.5977 0.032 Uiso 1 1 calc R
N36 N -0.0122(5) 0.3436(3) 0.66171(18) 0.0249(14) Uani 1 1 d .
C37 C 0.0154(6) 0.2775(3) 0.6697(2) 0.0274(17) Uani 1 1 d .
H37A H -0.0521 0.2537 0.6742 0.033 Uiso 1 1 calc R
H37B H 0.0590 0.2745 0.6963 0.033 Uiso 1 1 calc R
C38 C 0.0794(5) 0.2481(3) 0.6320(2) 0.0219(16) Uani 1 1 d .
N39 N 0.2218(4) 0.1888(3) 0.71222(18) 0.0242(14) Uani 1 1 d .
C40 C 0.2198(5) 0.1759(4) 0.7549(3) 0.0296(18) Uani 1 1 d .
H40 H 0.2050 0.1360 0.7664 0.035 Uiso 1 1 calc R
C41 C 0.2429(5) 0.2295(4) 0.7805(2) 0.0328(19) Uani 1 1 d .
H41 H 0.2461 0.2323 0.8109 0.039 Uiso 1 1 calc R
C42 C 0.2596(6) 0.2771(4) 0.7505(2) 0.0317(19) Uani 1 1 d .
H42 H 0.2763 0.3191 0.7566 0.038 Uiso 1 1 calc R
N43 N 0.2471(4) 0.2513(3) 0.71067(19) 0.0258(14) Uani 1 1 d .
C44 C 0.2557(6) 0.2839(3) 0.6683(2) 0.0249(17) Uani 1 1 d .
H44A H 0.3329 0.2875 0.6604 0.030 Uiso 1 1 calc R
H44B H 0.2262 0.3263 0.6713 0.030 Uiso 1 1 calc R
C45 C 0.1942(5) 0.2495(3) 0.6319(2) 0.0210(16) Uani 1 1 d .
O47 O 0.7148(4) 0.1848(3) 0.51603(17) 0.0454(15) Uani 1 1 d .
O48 O 0.5992(4) 0.1316(3) 0.46799(16) 0.0446(15) Uani 1 1 d .
O49 O 0.5337(4) 0.2197(2) 0.50642(17) 0.0452(15) Uani 1 1 d .
O50 O 0.5659(4) 0.1248(2) 0.54361(15) 0.0310(12) Uani 1 1 d .
O52 O 0.1991(5) 0.1269(3) 0.3778(2) 0.077(2) Uani 1 1 d .
O53 O 0.1498(5) 0.2330(3) 0.38595(19) 0.0558(17) Uani 1 1 d .
O54 O 0.0332(4) 0.1653(3) 0.34930(17) 0.0492(16) Uani 1 1 d .
O55 O 0.0548(4) 0.1539(2) 0.42467(16) 0.0373(13) Uani 1 1 d .
H57A H 0.442(5) 0.483(2) 0.721(2) 0.02(2) Uiso 1 1 d D
H57B H 0.399(6) 0.541(3) 0.7077(17) 0.04(2) Uiso 1 1 d D
H58A H 0.386(3) 0.362(6) 0.579(4) 0.13(5) Uiso 1 1 d D
H58B H 0.276(5) 0.362(4) 0.5556(17) 0.05(3) Uiso 1 1 d D
H56A H 0.178(5) 0.428(4) 0.7307(18) 0.04(3) Uiso 1 1 d D
H56B H 0.284(4) 0.455(3) 0.717(2) 0.04(2) Uiso 1 1 d D
H59A H 0.522(9) 0.398(5) 0.748(2) 0.11(5) Uiso 1 1 d D
H59B H 0.551(6) 0.393(3) 0.7036(14) 0.03(2) Uiso 1 1 d D

loop_
_atom_site_aniso_label
_atom_site_aniso_U_11
_atom_site_aniso_U_22
_atom_site_aniso_U_33
_atom_site_aniso_U_23
_atom_site_aniso_U_13
_atom_site_aniso_U_12
Cl51 0.0218(9) 0.0405(12) 0.0253(11) 0.0051(9) -0.0006(8) 0.0027(8)
Cl46 0.0249(9) 0.0335(11) 0.0170(10) 0.0010(8) 0.0017(7) -0.0005(8)
O59 0.050(3) 0.053(4) 0.018(3) -0.005(3) -0.003(3) 0.001(3)
O57 0.047(3) 0.043(4) 0.022(3) 0.008(3) -0.005(3) 0.004(3)
O58 0.034(3) 0.040(4) 0.056(4) -0.008(3) -0.012(3) -0.001(3)
O56 0.048(4) 0.042(4) 0.033(4) 0.007(3) 0.007(3) -0.010(3)
Cu1 0.0197(4) 0.0296(5) 0.0154(5) 0.0014(4) -0.0001(4) -0.0006(4)
O2 0.025(3) 0.033(3) 0.015(3) 0.007(2) 0.000(2) 0.000(2)
O3 0.032(3) 0.031(3) 0.028(3) 0.006(2) -0.003(2) 0.004(2)
N4 0.025(3) 0.032(4) 0.010(3) -0.002(3) 0.000(3) 0.000(3)
C5 0.021(4) 0.036(5) 0.024(4) 0.005(4) 0.003(3) 0.003(3)
C6 0.016(4) 0.047(5) 0.032(5) 0.000(4) -0.006(3) 0.003(3)
C7 0.028(4) 0.028(5) 0.041(5) 0.000(4) -0.001(4) -0.004(3)
N8 0.017(3) 0.028(4) 0.022(3) 0.001(3) -0.006(3) 0.002(3)
C9 0.029(4) 0.027(4) 0.017(4) 0.004(3) 0.001(3) -0.003(3)
C10 0.024(4) 0.020(4) 0.021(4) 0.006(3) 0.005(3) -0.002(3)
N11 0.024(3) 0.031(4) 0.018(3) 0.001(3) 0.001(3) 0.003(3)
C12 0.027(4) 0.029(5) 0.018(4) 0.002(3) -0.005(3) 0.000(3)
C13 0.023(4) 0.036(5) 0.024(5) -0.004(4) 0.004(3) -0.002(3)
C14 0.020(4) 0.036(5) 0.017(4) -0.005(4) 0.000(3) 0.002(3)
N15 0.024(3) 0.027(4) 0.020(4) 0.001(3) 0.002(3) 0.000(3)
C16 0.026(4) 0.031(4) 0.015(4) -0.005(3) 0.002(3) 0.002(3)
C17 0.026(4) 0.020(4) 0.018(4) -0.001(3) 0.002(3) 0.000(3)
N18 0.021(3) 0.033(4) 0.019(3) 0.008(3) -0.004(3) -0.001(3)
C19 0.020(4) 0.032(4) 0.028(4) 0.004(4) -0.004(3) -0.001(3)
C20 0.025(4) 0.026(4) 0.050(6) 0.002(4) -0.003(4) -0.006(3)
C21 0.024(4) 0.031(5) 0.031(5) -0.001(4) -0.009(3) 0.000(3)
N22 0.021(3) 0.029(4) 0.022(3) -0.001(3) -0.005(3) -0.001(3)
C23 0.030(4) 0.027(4) 0.018(4) -0.002(3) -0.005(3) 0.001(3)
C24 0.022(4) 0.019(4) 0.016(4) 0.003(3) -0.002(3) 0.000(3)
N25 0.024(3) 0.032(4) 0.026(4) 0.010(3) 0.003(3) 0.001(3)
C26 0.029(4) 0.036(5) 0.032(5) 0.004(4) 0.005(4) 0.004(4)
C27 0.027(4) 0.036(5) 0.027(5) 0.001(4) 0.008(3) -0.010(3)
C28 0.021(4) 0.043(5) 0.029(5) -0.008(4) 0.000(3) -0.003(3)
N29 0.021(3) 0.032(4) 0.027(4) -0.007(3) 0.005(3) 0.000(3)
C30 0.026(4) 0.029(4) 0.027(4) 0.008(3) -0.002(3) -0.004(3)
C31 0.018(3) 0.026(4) 0.032(5) 0.011(4) 0.002(3) -0.001(3)
N32 0.050(4) 0.033(4) 0.015(4) -0.002(3) 0.001(3) 0.009(3)
C33 0.048(5) 0.034(5) 0.028(5) -0.006(4) 0.000(4) 0.008(4)
C34 0.043(5) 0.028(5) 0.019(5) 0.000(3) -0.005(4) -0.001(4)
C35 0.027(4) 0.036(5) 0.017(4) -0.005(4) 0.004(3) 0.002(3)
N36 0.035(3) 0.022(3) 0.018(4) -0.003(3) -0.001(3) 0.001(3)
C37 0.031(4) 0.029(4) 0.022(4) 0.003(4) 0.001(3) -0.001(3)
C38 0.024(4) 0.026(4) 0.016(4) 0.005(3) 0.003(3) 0.003(3)
N39 0.025(3) 0.034(4) 0.014(4) 0.004(3) 0.002(3) -0.002(3)
C40 0.015(4) 0.037(5) 0.037(5) 0.009(4) 0.002(3) -0.004(3)
C41 0.026(4) 0.054(6) 0.018(4) 0.005(4) -0.001(3) -0.001(4)
C42 0.029(4) 0.039(5) 0.028(5) -0.012(4) 0.000(3) -0.002(3)
N43 0.030(3) 0.029(4) 0.018(4) -0.001(3) -0.001(3) -0.003(3)
C44 0.033(4) 0.029(4) 0.013(4) -0.002(3) 0.000(3) -0.003(3)
C45 0.029(4) 0.022(4) 0.012(4) 0.001(3) 0.000(3) 0.002(3)
O47 0.030(3) 0.063(4) 0.043(4) 0.017(3) -0.003(3) -0.016(3)
O48 0.057(4) 0.058(4) 0.019(3) -0.012(3) 0.001(3) 0.001(3)
O49 0.053(4) 0.042(3) 0.040(4) 0.016(3) 0.025(3) 0.018(3)
O50 0.035(3) 0.033(3) 0.025(3) 0.007(2) 0.002(2) -0.004(2)
O52 0.063(4) 0.096(5) 0.073(5) 0.033(4) 0.029(4) 0.055(4)
O53 0.062(4) 0.049(4) 0.056(4) 0.004(3) 0.012(3) -0.025(3)
O54 0.038(3) 0.080(4) 0.030(3) -0.022(3) -0.009(3) 0.005(3)
O55 0.045(3) 0.047(3) 0.020(3) 0.005(3) 0.011(2) -0.002(3)

loop_
_atom_type_symbol
_atom_type_description
_atom_type_scat_dispersion_real
_atom_type_scat_dispersion_imag
_atom_type_scat_source
C C 0.0033 0.0016 'International Tables Vol C Tables 4.2.6.8 and 6.1.1.4'
H H 0.0000 0.0000 'International Tables Vol C Tables 4.2.6.8 and 6.1.1.4'
N N 0.0061 0.0033 'International Tables Vol C Tables 4.2.6.8 and 6.1.1.4'
O O 0.0106 0.0060 'International Tables Vol C Tables 4.2.6.8 and 6.1.1.4'
Cl Cl 0.1484 0.1585 'International Tables Vol C Tables 4.2.6.8 and 6.1.1.4'
Cu Cu 0.3201 1.2651 'International Tables Vol C Tables 4.2.6.8 and 6.1.1.4'

loop_
_geom_angle_atom_site_label_1
_geom_angle_atom_site_label_2
_geom_angle_atom_site_label_3
_geom_angle
O52 Cl51 O53 111.6(4)
O52 Cl51 O55 110.8(3)
O53 Cl51 O55 109.9(3)
O52 Cl51 O54 110.8(4)
O53 Cl51 O54 106.2(4)
O55 Cl51 O54 107.4(3)
O49 Cl46 O48 110.2(3)
O49 Cl46 O50 109.7(3)
O48 Cl46 O50 109.6(3)
O49 Cl46 O47 109.5(3)
O48 Cl46 O47 107.6(3)
O50 Cl46 O47 110.2(3)
H59A O59 H59B 114(10)
H57A O57 H57B 107(7)
H58A O58 H58B 124(10)
H56A O56 H56B 118(8)
O2 Cu1 N11 171.1(2)
O2 Cu1 N4 85.58(19)
N11 Cu1 N4 93.4(2)
O2 Cu1 N18 88.8(2)
N11 Cu1 N18 91.9(2)
N4 Cu1 N18 174.3(2)
O2 Cu1 O3 95.06(18)
N11 Cu1 O3 93.8(2)
N4 Cu1 O3 91.0(2)
N18 Cu1 O3 90.8(2)
C5 N4 N8 105.9(5)
C5 N4 Cu1 124.2(5)
N8 N4 Cu1 128.5(4)
N4 C5 C6 109.4(7)
N4 C5 H5 125.3
C6 C5 H5 125.3
C7 C6 C5 105.2(7)
C7 C6 H6 127.4
C5 C6 H6 127.4
N8 C7 C6 108.4(6)
N8 C7 H7 125.8
C6 C7 H7 125.8
C7 N8 N4 111.1(6)
C7 N8 C9 127.4(6)
N4 N8 C9 121.3(5)
N8 C9 C10 109.7(5)
N8 C9 H9A 109.7
C10 C9 H9A 109.7
N8 C9 H9B 109.7
C10 C9 H9B 109.7
H9A C9 H9B 108.2
C17 C10 C45 119.2(6)
C17 C10 C9 120.1(6)
C45 C10 C9 120.2(6)
C12 N11 N15 106.6(5)
C12 N11 Cu1 126.7(5)
N15 N11 Cu1 124.4(4)
N11 C12 C13 110.9(6)
N11 C12 H12 124.6
C13 C12 H12 124.6
C14 C13 C12 104.2(6)
C14 C13 H13 127.9
C12 C13 H13 127.9
N15 C14 C13 109.2(6)
N15 C14 H14 125.4
C13 C14 H14 125.4
C14 N15 N11 109.0(5)
C14 N15 C16 126.2(6)
N11 N15 C16 123.8(5)
N15 C16 C17 115.4(6)
N15 C16 H16A 108.4
C17 C16 H16A 108.4
N15 C16 H16B 108.4
C17 C16 H16B 108.4
H16A C16 H16B 107.5
C24 C17 C10 119.8(6)
C24 C17 C16 120.6(6)
C10 C17 C16 119.4(6)
C19 N18 N22 104.5(5)
C19 N18 Cu1 123.7(4)
N22 N18 Cu1 131.6(4)
N18 C19 C20 110.9(6)
N18 C19 H19 124.6
C20 C19 H19 124.6
C21 C20 C19 105.5(6)
C21 C20 H20 127.2
C19 C20 H20 127.2
N22 C21 C20 107.8(6)
N22 C21 H21 126.1
C20 C21 H21 126.1
C21 N22 N18 111.3(6)
C21 N22 C23 125.8(6)
N18 N22 C23 122.9(5)
N22 C23 C24 110.8(5)
N22 C23 H23A 109.5
C24 C23 H23A 109.5
N22 C23 H23B 109.5
C24 C23 H23B 109.5
H23A C23 H23B 108.1
C17 C24 C31 120.5(6)
C17 C24 C23 118.7(6)
C31 C24 C23 120.6(6)
C26 N25 N29 104.6(6)
N25 C26 C27 112.1(7)
N25 C26 H26 124.0
C27 C26 H26 124.0
C28 C27 C26 105.2(6)
C28 C27 H27 127.4
C26 C27 H27 127.4
N29 C28 C27 106.5(6)
N29 C28 H28 126.7
C27 C28 H28 126.7
N25 N29 C28 111.5(6)
N25 N29 C30 122.4(5)
C28 N29 C30 126.0(6)
N29 C30 C31 111.7(5)
N29 C30 H30A 109.3
C31 C30 H30A 109.3
N29 C30 H30B 109.3
C31 C30 H30B 109.3
H30A C30 H30B 107.9
C24 C31 C38 119.3(6)
C24 C31 C30 119.9(6)
C38 C31 C30 120.6(6)
C33 N32 N36 104.3(6)
N32 C33 C34 111.7(7)
N32 C33 H33 124.1
C34 C33 H33 124.1
C35 C34 C33 104.5(7)
C35 C34 H34 127.8
C33 C34 H34 127.8
N36 C35 C34 108.1(6)
N36 C35 H35 125.9
C34 C35 H35 125.9
C35 N36 N32 111.4(6)
C35 N36 C37 129.8(6)
N32 N36 C37 118.8(6)
N36 C37 C38 112.5(6)
N36 C37 H37A 109.1
C38 C37 H37A 109.1
N36 C37 H37B 109.1
C38 C37 H37B 109.1
H37A C37 H37B 107.8
C45 C38 C31 120.2(6)
C45 C38 C37 120.2(6)
C31 C38 C37 119.4(6)
C40 N39 N43 103.7(6)
N39 C40 C41 112.1(6)
N39 C40 H40 123.9
C41 C40 H40 123.9
C42 C41 C40 104.3(7)
C42 C41 H41 127.8
C40 C41 H41 127.8
N43 C42 C41 106.9(7)
N43 C42 H42 126.6
C41 C42 H42 126.6
C42 N43 N39 113.0(6)
C42 N43 C44 126.8(6)
N39 N43 C44 120.2(6)
N43 C44 C45 112.6(6)
N43 C44 H44A 109.1
C45 C44 H44A 109.1
N43 C44 H44B 109.1
C45 C44 H44B 109.1
H44A C44 H44B 107.8
C38 C45 C10 120.1(6)
C38 C45 C44 119.9(6)
C10 C45 C44 119.9(6)

loop_
_geom_bond_atom_site_label_1
_geom_bond_atom_site_label_2
_geom_bond_distance
Cl51 O52 1.391(6)
Cl51 O53 1.429(6)
Cl51 O55 1.440(5)
Cl51 O54 1.448(5)
Cl46 O49 1.419(5)
Cl46 O48 1.434(5)
Cl46 O50 1.440(5)
Cl46 O47 1.440(5)
O59 H59A 0.84(2)
O59 H59B 0.84(2)
O57 H57A 0.86(2)
O57 H57B 0.86(2)
O58 H58A 0.85(2)
O58 H58B 0.86(2)
O56 H56A 0.85(2)
O56 H56B 0.86(2)
Cu1 O2 1.979(4)
Cu1 N11 1.991(5)
Cu1 N4 2.048(5)
Cu1 N18 2.061(5)
Cu1 O3 2.282(5)
N4 C5 1.337(8)
N4 N8 1.347(7)
C5 C6 1.406(10)
C5 H5 0.9300
C6 C7 1.354(10)
C6 H6 0.9300
C7 N8 1.326(9)
C7 H7 0.9300
N8 C9 1.471(8)
C9 C10 1.519(9)
C9 H9A 0.9700
C9 H9B 0.9700
C10 C17 1.404(9)
C10 C45 1.411(9)
N11 C12 1.322(8)
N11 N15 1.356(7)
C12 C13 1.401(9)
C12 H12 0.9300
C13 C14 1.355(10)
C13 H13 0.9300
C14 N15 1.355(8)
C14 H14 0.9300
N15 C16 1.456(9)
C16 C17 1.535(9)
C16 H16A 0.9700
C16 H16B 0.9700
C17 C24 1.393(9)
N18 C19 1.335(8)
N18 N22 1.364(7)
C19 C20 1.386(9)
C19 H19 0.9300
C20 C21 1.355(10)
C20 H20 0.9300
C21 N22 1.332(8)
C21 H21 0.9300
N22 C23 1.465(8)
C23 C24 1.514(9)
C23 H23A 0.9700
C23 H23B 0.9700
C24 C31 1.401(9)
N25 C26 1.323(9)
N25 N29 1.344(8)
C26 C27 1.378(10)
C26 H26 0.9300
C27 C28 1.361(10)
C27 H27 0.9300
C28 N29 1.360(8)
C28 H28 0.9300
N29 C30 1.485(8)
C30 C31 1.516(9)
C30 H30A 0.9700
C30 H30B 0.9700
C31 C38 1.404(9)
N32 C33 1.336(9)
N32 N36 1.352(8)
C33 C34 1.389(10)
C33 H33 0.9300
C34 C35 1.356(10)
C34 H34 0.9300
C35 N36 1.340(9)
C35 H35 0.9300
N36 C37 1.456(8)
C37 C38 1.521(9)
C37 H37A 0.9700
C37 H37B 0.9700
C38 C45 1.392(9)
N39 C40 1.331(9)
N39 N43 1.356(8)
C40 C41 1.406(10)
C40 H40 0.9300
C41 C42 1.375(10)
C41 H41 0.9300
C42 N43 1.341(9)
C42 H42 0.9300
N43 C44 1.468(8)
C44 C45 1.523(9)
C44 H44A 0.9700
C44 H44B 0.9700

loop_
_geom_hbond_atom_site_label_D
_geom_hbond_atom_site_label_H
_geom_hbond_atom_site_label_A
_geom_hbond_distance_DH
_geom_hbond_distance_HA
_geom_hbond_distance_DA
_geom_hbond_angle_DHA
_geom_hbond_site_symmetry_A
O57 H57A O59 0.86(2) 1.98(3) 2.790(8) 156(6) 1
O56 H56B O57 0.86(2) 1.94(3) 2.787(8) 169(7) 1
O57 H57B O2 0.86(2) 2.01(2) 2.858(7) 172(7) 8_665
O58 H58A O55 0.85(2) 2.08(3) 2.921(7) 173(13) 4_556
O59 H59B O54 0.84(2) 2.05(2) 2.883(8) 174(7) 4_556
O58 H58B O48 0.86(2) 2.27(5) 2.994(8) 142(7) 4_456
O58 H58B O47 0.86(2) 2.51(3) 3.333(8) 160(7) 4_456
O58 H58B Cl46 0.86(2) 2.94(3) 3.787(6) 170(7) 4_456
O56 H56A O59 0.85(2) 2.01(2) 2.858(8) 173(8) 6_557
O59 H59A N32 0.84(2) 1.99(3) 2.821(8) 167(11) 6_657
